data_7005932
loop_
_publ_author_name
'Yen, Swee Kuan'
'Koh, Lip Lin'
'Huynh, Han Vinh'
'Hor, T. S. Andy'

_publ_section_title
;
 Pd(II) complexes of N,S-heterocyclic carbenes with pendant and
 coordinated allyl function and their Suzuki coupling activities.
;
_journal_issue 35
_journal_name_full 'Dalton transactions (Cambridge, England : 2003)'
_journal_page_first 3952
_journal_page_last 3958
_journal_paper_doi 10.1039/b706968e
_journal_year 2007
_chemical_formula_sum 'C23 H25 Br2 N3 O Pd S2'
_chemical_formula_weight 689.80
_chemical_name_systematic
;
?
;
_space_group_IT_number 2
_symmetry_cell_setting triclinic
_symmetry_space_group_name_Hall '-P 1'
_symmetry_space_group_name_H-M 'P -1'
_atom_sites_solution_hydrogens geom
_atom_sites_solution_primary direct
_atom_sites_solution_secondary difmap
_audit_creation_method SHELXL-97
_cell_angle_alpha 100.8480(10)
_cell_angle_beta 103.3600(10)
_cell_angle_gamma 117.5140(10)
_cell_formula_units_Z 2
_cell_length_a 11.0177(5)
_cell_length_b 11.7122(5)
_cell_length_c 12.5018(6)
_cell_measurement_reflns_used 6913
_cell_measurement_temperature 295(2)
_cell_measurement_theta_max 29.20
_cell_measurement_theta_min 2.24
_cell_volume 1308.22(11)
_computing_cell_refinement 'Bruker SMART'
_computing_data_collection 'Bruker SMART'
_computing_data_reduction 'Bruker SAINT'
_computing_molecular_graphics 'Bruker SHELXTL'
_computing_publication_material 'Bruker SHELXTL'
_computing_structure_refinement 'SHELXL-97 (Sheldrick, 1997)'
_computing_structure_solution 'SHELXS-97 (Sheldrick, 1990)'
_diffrn_ambient_temperature 295(2)
_diffrn_measured_fraction_theta_full 0.999
_diffrn_measured_fraction_theta_max 0.999
_diffrn_measurement_device_type 'CCD area detector'
_diffrn_measurement_method 'phi and omega scans'
_diffrn_radiation_monochromator graphite
_diffrn_radiation_source 'fine-focus sealed tube'
_diffrn_radiation_type MoK\a
_diffrn_radiation_wavelength 0.71073
_diffrn_reflns_av_R_equivalents 0.0240
_diffrn_reflns_av_sigmaI/netI 0.0275
_diffrn_reflns_limit_h_max 14
_diffrn_reflns_limit_h_min -14
_diffrn_reflns_limit_k_max 15
_diffrn_reflns_limit_k_min -15
_diffrn_reflns_limit_l_max 16
_diffrn_reflns_limit_l_min -16
_diffrn_reflns_number 17357
_diffrn_reflns_theta_full 27.50
_diffrn_reflns_theta_max 27.50
_diffrn_reflns_theta_min 1.78
_exptl_absorpt_coefficient_mu 3.944
_exptl_absorpt_correction_T_max 0.4512
_exptl_absorpt_correction_T_min 0.3015
_exptl_absorpt_correction_type 'Sadabs, (Sheldrick 2001)'
_exptl_crystal_colour YELLOW
_exptl_crystal_density_diffrn 1.751
_exptl_crystal_density_meas 0
_exptl_crystal_density_method 'not measured'
_exptl_crystal_description BLOCK
_exptl_crystal_F_000 680
_exptl_crystal_size_max 0.40
_exptl_crystal_size_mid 0.30
_exptl_crystal_size_min 0.24
_refine_diff_density_max 0.461
_refine_diff_density_min -0.332
_refine_diff_density_rms 0.076
_refine_ls_extinction_method none
_refine_ls_goodness_of_fit_ref 1.065
_refine_ls_hydrogen_treatment constr
_refine_ls_matrix_type full
_refine_ls_number_parameters 299
_refine_ls_number_reflns 6008
_refine_ls_number_restraints 2
_refine_ls_restrained_S_all 1.067
_refine_ls_R_factor_all 0.0348
_refine_ls_R_factor_gt 0.0275
_refine_ls_shift/su_max 0.001
_refine_ls_shift/su_mean 0.000
_refine_ls_structure_factor_coef Fsqd
_refine_ls_weighting_details 'calc w=1/[\s^2^(Fo^2^)+(0.0407P)^2^+0.0313P] where P=(Fo^2^+2Fc^2^)/3'
_refine_ls_weighting_scheme calc
_refine_ls_wR_factor_gt 0.0697
_refine_ls_wR_factor_ref 0.0722
_reflns_number_gt 5137
_reflns_number_total 6008
_reflns_threshold_expression >2sigma(I)
_cod_data_source_file b706968e.txt
_cod_data_source_block 5344
_cod_depositor_comments
;
The following automatic conversions were performed:
'_symmetry_cell_setting' value 'Triclinic' changed to 'triclinic'
according to '/home/saulius/struct/CIF-dictionaries/cif_core.dic'
dictionary named 'cif_core.dic' version 2.4.1 from 2010-06-29.

Automatic conversion script
Id: cif_fix_enum 1527 2010-12-29 10:47:43Z saulius 
;
_cod_original_cell_volume 1308.22(10)
_cod_original_sg_symbol_H-M P-1
_cod_database_code 7005932

loop_
_symmetry_equiv_pos_as_xyz
'x, y, z'
'-x, -y, -z'

loop_
_atom_site_label
_atom_site_type_symbol
_atom_site_fract_x
_atom_site_fract_y
_atom_site_fract_z
_atom_site_U_iso_or_equiv
_atom_site_adp_type
_atom_site_occupancy
_atom_site_symmetry_multiplicity
_atom_site_calc_flag
_atom_site_refinement_flags
_atom_site_disorder_assembly
_atom_site_disorder_group
Pd1 Pd 0.730432(18) 0.469262(17) 0.482212(15) 0.03604(6) Uani 1 1 d . . .
Br1 Br 0.65090(3) 0.33227(3) 0.27576(2) 0.05631(9) Uani 1 1 d . . .
Br2 Br 0.59985(3) 0.26406(3) 0.53599(3) 0.05492(9) Uani 1 1 d . . .
S1 S 1.03710(7) 0.69642(7) 0.48353(6) 0.04634(15) Uani 1 1 d . . .
S2 S 0.66138(7) 0.63574(7) 0.66500(5) 0.04452(14) Uani 1 1 d . . .
N1 N 0.8159(2) 0.71013(19) 0.39873(16) 0.0386(4) Uani 1 1 d . . .
N2 N 0.8892(2) 0.6296(2) 0.73894(17) 0.0418(4) Uani 1 1 d . . .
C1 C 0.8533(3) 0.6351(2) 0.44927(19) 0.0380(5) Uani 1 1 d . . .
C2 C 0.9315(3) 0.8206(2) 0.38533(19) 0.0383(5) Uani 1 1 d . . .
C3 C 0.9226(3) 0.9163(3) 0.3387(2) 0.0458(6) Uani 1 1 d . . .
H3 H 0.8338 0.9113 0.3104 0.055 Uiso 1 1 calc R . .
C4 C 1.0499(3) 1.0189(3) 0.3360(2) 0.0505(6) Uani 1 1 d . . .
H4 H 1.0473 1.0848 0.3057 0.061 Uiso 1 1 calc R . .
C5 C 1.1830(3) 1.0257(3) 0.3777(2) 0.0542(7) Uani 1 1 d . . .
H5 H 1.2673 1.0958 0.3745 0.065 Uiso 1 1 calc R . .
C6 C 1.1914(3) 0.9305(3) 0.4236(2) 0.0502(6) Uani 1 1 d . . .
H6 H 1.2799 0.9349 0.4513 0.060 Uiso 1 1 calc R . .
C7 C 1.0635(3) 0.8279(2) 0.4270(2) 0.0407(5) Uani 1 1 d . . .
C8 C 0.6666(3) 0.6818(3) 0.3598(2) 0.0526(6) Uani 1 1 d . B .
H8A H 0.6696 0.7666 0.3875 0.063 Uiso 1 1 calc R . .
H8B H 0.6105 0.6196 0.3952 0.063 Uiso 1 1 calc R . .
C9 C 0.5889(4) 0.6208(4) 0.2304(4) 0.0887(12) Uani 1 1 d D . .
H9 H 0.6190 0.5676 0.1934 0.106 Uiso 1 1 calc R A 1
C10 C 0.4970(8) 0.6265(7) 0.1657(6) 0.110(2) Uani 0.65 1 d P B 1
H10A H 0.4947 0.6230 0.0902 0.131 Uiso 0.65 1 calc PR B 1
H10B H 0.4269 0.6346 0.1900 0.131 Uiso 0.65 1 calc PR B 1
C10A C 0.6268(17) 0.6130(15) 0.1498(10) 0.114(4) Uiso 0.35 1 d PD B 2
H10A' H 0.5752 0.6146 0.0803 0.136 Uiso 0.35 1 calc PR B 2
H10B' H 0.7082 0.6054 0.1556 0.136 Uiso 0.35 1 calc PR B 2
C11 C 0.7785(2) 0.5850(2) 0.6413(2) 0.0375(5) Uani 1 1 d . . .
C12 C 0.8877(3) 0.7068(3) 0.8391(2) 0.0445(6) Uani 1 1 d . . .
C13 C 0.9906(3) 0.7663(3) 0.9525(2) 0.0633(8) Uani 1 1 d . . .
H13 H 1.0731 0.7593 0.9702 0.076 Uiso 1 1 calc R . .
C14 C 0.9652(4) 0.8359(4) 1.0373(3) 0.0773(10) Uani 1 1 d . . .
H14 H 1.0325 0.8768 1.1138 0.093 Uiso 1 1 calc R . .
C15 C 0.8428(4) 0.8472(4) 1.0127(3) 0.0713(9) Uani 1 1 d . . .
H15 H 0.8290 0.8943 1.0727 0.086 Uiso 1 1 calc R . .
C16 C 0.7420(3) 0.7900(3) 0.9013(3) 0.0595(7) Uani 1 1 d . . .
H16 H 0.6602 0.7980 0.8843 0.071 Uiso 1 1 calc R . .
C17 C 0.7658(3) 0.7192(3) 0.8138(2) 0.0445(5) Uani 1 1 d . . .
C18 C 1.0055(3) 0.5984(3) 0.7461(2) 0.0544(7) Uani 1 1 d . D .
H18A H 1.1004 0.6825 0.7887 0.065 Uiso 1 1 calc R . .
H18B H 1.0013 0.5639 0.6677 0.065 Uiso 1 1 calc R . .
C19 C 0.9933(5) 0.4969(5) 0.8043(3) 0.0871(12) Uani 1 1 d D . .
H19 H 0.8957 0.4317 0.7884 0.104 Uiso 1 1 calc R C 1
C20 C 1.0767(8) 0.4758(8) 0.8671(5) 0.099(2) Uani 0.65 1 d P D 1
H20A H 1.0447 0.4230 0.9132 0.119 Uiso 0.65 1 calc PR D 1
H20B H 1.1726 0.5125 0.8693 0.119 Uiso 0.65 1 calc PR D 1
C20A C 0.9051(12) 0.4301(11) 0.8402(11) 0.096(3) Uiso 0.35 1 d PD D 2
H20A' H 0.9296 0.3927 0.8947 0.115 Uiso 0.35 1 calc PR D 2
H20B' H 0.8109 0.4149 0.8141 0.115 Uiso 0.35 1 calc PR D 2
C13S C 0.4444(7) 0.8501(6) 0.0462(4) 0.153(2) Uani 1 1 d . . .
H13A H 0.5226 0.8590 0.0200 0.230 Uiso 1 1 calc R . .
H13B H 0.3852 0.8734 -0.0030 0.230 Uiso 1 1 calc R . .
H13C H 0.3847 0.7573 0.0425 0.230 Uiso 1 1 calc R . .
C14S C 0.4042(6) 0.9400(5) 0.2187(5) 0.1275(19) Uani 1 1 d . . .
H14A H 0.4571 0.9983 0.2992 0.191 Uiso 1 1 calc R . .
H14B H 0.3387 0.8482 0.2143 0.191 Uiso 1 1 calc R . .
H14C H 0.3485 0.9727 0.1787 0.191 Uiso 1 1 calc R . .
C15S C 0.6497(5) 1.0239(4) 0.2200(4) 0.0893(12) Uani 1 1 d . . .
H15S H 0.6828 1.0787 0.2972 0.107 Uiso 1 1 calc R . .
N1S N 0.5055(4) 0.9410(3) 0.1652(3) 0.0798(8) Uani 1 1 d . . .
O1S O 0.7435(4) 1.0350(4) 0.1784(3) 0.1261(12) Uani 1 1 d . . .

loop_
_atom_site_aniso_label
_atom_site_aniso_U_11
_atom_site_aniso_U_22
_atom_site_aniso_U_33
_atom_site_aniso_U_23
_atom_site_aniso_U_13
_atom_site_aniso_U_12
Pd1 0.03207(10) 0.03326(10) 0.03965(10) 0.01041(7) 0.01340(7) 0.01556(8)
Br1 0.05545(17) 0.05418(17) 0.04877(15) 0.00313(12) 0.01578(12) 0.02795(14)
Br2 0.04762(16) 0.04318(15) 0.07309(19) 0.02522(13) 0.02630(14) 0.01948(12)
S1 0.0367(3) 0.0473(3) 0.0569(4) 0.0224(3) 0.0174(3) 0.0218(3)
S2 0.0374(3) 0.0460(3) 0.0480(3) 0.0119(3) 0.0144(3) 0.0225(3)
N1 0.0338(10) 0.0379(10) 0.0400(10) 0.0110(8) 0.0142(8) 0.0163(8)
N2 0.0406(11) 0.0472(11) 0.0406(10) 0.0144(9) 0.0175(9) 0.0245(9)
C1 0.0366(12) 0.0381(12) 0.0351(11) 0.0081(9) 0.0143(9) 0.0176(10)
C2 0.0397(12) 0.0342(11) 0.0342(11) 0.0082(9) 0.0146(10) 0.0153(10)
C3 0.0477(14) 0.0454(14) 0.0431(13) 0.0142(11) 0.0151(11) 0.0247(12)
C4 0.0600(17) 0.0407(13) 0.0488(14) 0.0187(11) 0.0231(13) 0.0225(13)
C5 0.0505(16) 0.0422(14) 0.0581(16) 0.0158(12) 0.0254(13) 0.0136(12)
C6 0.0399(14) 0.0482(14) 0.0578(15) 0.0179(12) 0.0191(12) 0.0192(12)
C7 0.0401(13) 0.0371(12) 0.0404(12) 0.0114(10) 0.0159(10) 0.0171(10)
C8 0.0406(14) 0.0569(16) 0.0660(17) 0.0308(14) 0.0201(12) 0.0262(13)
C9 0.053(2) 0.095(3) 0.087(3) 0.037(2) -0.0006(18) 0.0261(19)
C10 0.099(5) 0.129(6) 0.094(5) 0.036(4) 0.001(4) 0.072(5)
C11 0.0356(12) 0.0331(11) 0.0445(12) 0.0164(10) 0.0191(10) 0.0156(10)
C12 0.0435(14) 0.0464(14) 0.0419(13) 0.0108(11) 0.0166(11) 0.0236(12)
C13 0.0598(18) 0.083(2) 0.0453(15) 0.0116(14) 0.0131(13) 0.0433(17)
C14 0.077(2) 0.091(3) 0.0459(16) -0.0015(16) 0.0124(15) 0.045(2)
C15 0.076(2) 0.079(2) 0.0541(18) 0.0028(16) 0.0251(16) 0.0447(19)
C16 0.0601(18) 0.0629(18) 0.0574(17) 0.0094(14) 0.0254(14) 0.0364(15)
C17 0.0419(13) 0.0412(13) 0.0490(14) 0.0140(11) 0.0198(11) 0.0200(11)
C18 0.0537(16) 0.0753(19) 0.0476(14) 0.0188(13) 0.0190(12) 0.0448(15)
C19 0.113(3) 0.123(3) 0.073(2) 0.044(2) 0.037(2) 0.093(3)
C20 0.122(5) 0.141(6) 0.092(4) 0.070(4) 0.048(4) 0.098(5)
C13S 0.168(6) 0.130(5) 0.095(4) -0.011(3) 0.019(4) 0.060(4)
C14S 0.121(4) 0.101(4) 0.154(5) 0.037(3) 0.077(4) 0.045(3)
C15S 0.108(3) 0.079(3) 0.087(3) 0.021(2) 0.019(2) 0.065(3)
N1S 0.087(2) 0.0637(17) 0.0707(18) 0.0094(14) 0.0218(16) 0.0347(17)
O1S 0.108(2) 0.126(3) 0.173(3) 0.039(2) 0.062(2) 0.084(2)

loop_
_atom_type_symbol
_atom_type_description
_atom_type_scat_dispersion_real
_atom_type_scat_dispersion_imag
_atom_type_scat_source
C C 0.0033 0.0016 'International Tables Vol C Tables 4.2.6.8 and 6.1.1.4'
H H 0.0000 0.0000 'International Tables Vol C Tables 4.2.6.8 and 6.1.1.4'
S S 0.1246 0.1234 'International Tables Vol C Tables 4.2.6.8 and 6.1.1.4'
Br Br -0.2901 2.4595 'International Tables Vol C Tables 4.2.6.8 and 6.1.1.4'
Pd Pd -0.9988 1.0072 'International Tables Vol C Tables 4.2.6.8 and 6.1.1.4'
N N 0.0061 0.0033 'International Tables Vol C Tables 4.2.6.8 and 6.1.1.4'
O O 0.0106 0.0060 'International Tables Vol C Tables 4.2.6.8 and 6.1.1.4'

loop_
_geom_angle_atom_site_label_1
_geom_angle_atom_site_label_2
_geom_angle_atom_site_label_3
_geom_angle
_geom_angle_site_symmetry_1
_geom_angle_site_symmetry_3
_geom_angle_publ_flag
C1 Pd1 C11 89.78(9) . . ?
C1 Pd1 Br1 88.91(6) . . ?
C11 Pd1 Br1 173.66(7) . . ?
C1 Pd1 Br2 174.15(7) . . ?
C11 Pd1 Br2 88.68(6) . . ?
Br1 Pd1 Br2 93.216(12) . . ?
C1 S1 C7 92.46(11) . . ?
C11 S2 C17 92.47(12) . . ?
C1 N1 C2 115.29(19) . . ?
C1 N1 C8 123.0(2) . . ?
C2 N1 C8 121.7(2) . . ?
C11 N2 C12 115.4(2) . . ?
C11 N2 C18 123.3(2) . . ?
C12 N2 C18 121.2(2) . . ?
N1 C1 S1 110.81(16) . . ?
N1 C1 Pd1 129.99(17) . . ?
S1 C1 Pd1 119.16(13) . . ?
C7 C2 C3 121.2(2) . . ?
C7 C2 N1 112.2(2) . . ?
C3 C2 N1 126.7(2) . . ?
C4 C3 C2 117.6(2) . . ?
C3 C4 C5 121.1(2) . . ?
C6 C5 C4 121.2(3) . . ?
C5 C6 C7 117.7(3) . . ?
C2 C7 C6 121.3(2) . . ?
C2 C7 S1 109.28(17) . . ?
C6 C7 S1 129.4(2) . . ?
N1 C8 C9 113.9(3) . . ?
C10 C9 C10A 82.8(9) . . ?
C10 C9 C8 132.8(6) . . ?
C10A C9 C8 134.6(9) . . ?
N2 C11 S2 111.08(17) . . ?
N2 C11 Pd1 130.00(18) . . ?
S2 C11 Pd1 118.89(13) . . ?
C17 C12 C13 120.8(2) . . ?
C17 C12 N2 111.8(2) . . ?
C13 C12 N2 127.4(2) . . ?
C14 C13 C12 117.2(3) . . ?
C13 C14 C15 122.2(3) . . ?
C16 C15 C14 120.8(3) . . ?
C15 C16 C17 118.0(3) . . ?
C12 C17 C16 121.0(2) . . ?
C12 C17 S2 109.21(18) . . ?
C16 C17 S2 129.8(2) . . ?
N2 C18 C19 113.5(3) . . ?
C20A C19 C20 86.4(8) . . ?
C20A C19 C18 133.0(8) . . ?
C20 C19 C18 137.0(6) . . ?
O1S C15S N1S 126.1(4) . . ?
C15S N1S C14S 122.2(4) . . ?
C15S N1S C13S 120.8(4) . . ?
C14S N1S C13S 117.0(4) . . ?

loop_
_geom_bond_atom_site_label_1
_geom_bond_atom_site_label_2
_geom_bond_distance
_geom_bond_site_symmetry_2
_geom_bond_publ_flag
Pd1 C1 1.976(2) . ?
Pd1 C11 1.977(2) . ?
Pd1 Br1 2.4700(3) . ?
Pd1 Br2 2.4816(3) . ?
S1 C1 1.715(2) . ?
S1 C7 1.745(2) . ?
S2 C11 1.710(2) . ?
S2 C17 1.739(3) . ?
N1 C1 1.328(3) . ?
N1 C2 1.408(3) . ?
N1 C8 1.456(3) . ?
N2 C11 1.317(3) . ?
N2 C12 1.408(3) . ?
N2 C18 1.474(3) . ?
C2 C7 1.383(3) . ?
C2 C3 1.388(3) . ?
C3 C4 1.376(4) . ?
C4 C5 1.397(4) . ?
C5 C6 1.376(4) . ?
C6 C7 1.383(3) . ?
C8 C9 1.490(5) . ?
C9 C10 1.179(6) . ?
C9 C10A 1.181(5) . ?
C12 C17 1.388(4) . ?
C12 C13 1.392(4) . ?
C13 C14 1.375(4) . ?
C14 C15 1.385(5) . ?
C15 C16 1.367(4) . ?
C16 C17 1.394(4) . ?
C18 C19 1.478(5) . ?
C19 C20A 1.179(5) . ?
C19 C20 1.212(6) . ?
C13S N1S 1.441(5) . ?
C14S N1S 1.425(5) . ?
C15S O1S 1.227(5) . ?
C15S N1S 1.325(5) . ?
